data_2209009
loop_
_publ_author_name
'Luca Russo'
'Jo\~ao Figueira'
'Jo\~ao Rodrigues'
'Kari Rissanen'

_publ_section_title
;<i>cis</i>-[Bis(diphenylphosphino)ethane-\k^2^<i>P</i>,<i>P</i>']dichlororuthenium(II)
 dichloromethane disolvate
;
_journal_coeditor_code SJ2046
_journal_issue 5
_journal_name_full 'Acta Crystallographica Section E'
_journal_page_first m1154
_journal_page_last m1155
_journal_paper_doi 10.1107/S1600536806015005
_journal_volume 62
_journal_year 2006
_chemical_formula_iupac '[Ru Cl2 (C26 H24 P2)2], 2C H2 Cl2'
_chemical_formula_moiety 'C52 H48 P4 Cl2 Ru, 2C H2 Cl2'
_chemical_formula_sum 'C54 H52 Cl6 P4 Ru'
_chemical_formula_weight 1138.61
_chemical_name_systematic
;
cis-[Bis(diphenylphosphino)ethane-\k~2~P,P']dichlororuthenium(II)
dichlomethane disolvate
;
_space_group_IT_number 14
_symmetry_cell_setting monoclinic
_symmetry_space_group_name_Hall '-P 2yn'
_symmetry_space_group_name_H-M 'P 1 21/n 1'
_atom_sites_solution_hydrogens geom
_atom_sites_solution_primary direct
_atom_sites_solution_secondary difmap
_audit_creation_method SHELXL-97
_cell_angle_alpha 90.00
_cell_angle_beta 103.05(3)
_cell_angle_gamma 90.00
_cell_formula_units_Z 4
_cell_length_a 17.054(3)
_cell_length_b 13.182(3)
_cell_length_c 23.592(5)
_cell_measurement_reflns_used 7370
_cell_measurement_temperature 173(2)
_cell_measurement_theta_max 27.5
_cell_measurement_theta_min 2.5
_cell_volume 5166.6(19)
_computing_cell_refinement 'EvalCCD (Duisenberg <i>et al.</i>,  2003)'
_computing_data_collection 'COLLECT (Hooft, 1998)'
_computing_data_reduction EvalCCD
_computing_molecular_graphics 'ORTEPIII (Burnett & Johnson, 1996)'
_computing_publication_material
;
SHELXTL (Sheldrick, 2001) and CIFTAB (Sheldrick, 1993)
;
_computing_structure_refinement 'SHELXL97 (Sheldrick, 1997)'
_computing_structure_solution 'SHELXS97 (Sheldrick, 1997)'
_diffrn_ambient_temperature 173(2)
_diffrn_measured_fraction_theta_full 0.967
_diffrn_measured_fraction_theta_max 0.967
_diffrn_measurement_device_type 'Nonius KappaCCD'
_diffrn_measurement_method '\f and \w'
_diffrn_radiation_monochromator graphite
_diffrn_radiation_source 'fine-focus sealed tube'
_diffrn_radiation_type MoK\a
_diffrn_radiation_wavelength 0.71073
_diffrn_reflns_av_R_equivalents 0.0997
_diffrn_reflns_av_sigmaI/netI 0.1349
_diffrn_reflns_limit_h_max 18
_diffrn_reflns_limit_h_min -22
_diffrn_reflns_limit_k_max 15
_diffrn_reflns_limit_k_min -16
_diffrn_reflns_limit_l_max 30
_diffrn_reflns_limit_l_min -30
_diffrn_reflns_number 29691
_diffrn_reflns_theta_full 27.49
_diffrn_reflns_theta_max 27.49
_diffrn_reflns_theta_min 5.10
_diffrn_standards_number 0
_exptl_absorpt_coefficient_mu 0.774
_exptl_absorpt_correction_T_max 0.8927
_exptl_absorpt_correction_T_min 0.8605
_exptl_absorpt_correction_type multi-scan
_exptl_absorpt_process_details '(SADABS; Sheldrick, 2003)'
_exptl_crystal_colour yellow
_exptl_crystal_density_diffrn 1.464
_exptl_crystal_density_method 'not measured'
_exptl_crystal_description block
_exptl_crystal_F_000 2328
_exptl_crystal_size_max 0.20
_exptl_crystal_size_mid 0.15
_exptl_crystal_size_min 0.15
_refine_diff_density_max 1.193
_refine_diff_density_min -1.224
_refine_ls_extinction_method none
_refine_ls_goodness_of_fit_ref 1.037
_refine_ls_hydrogen_treatment constr
_refine_ls_matrix_type full
_refine_ls_number_parameters 614
_refine_ls_number_reflns 11446
_refine_ls_number_restraints 43
_refine_ls_restrained_S_all 1.037
_refine_ls_R_factor_all 0.1205
_refine_ls_R_factor_gt 0.0710
_refine_ls_shift/su_max 0.001
_refine_ls_shift/su_mean 0.000
_refine_ls_structure_factor_coef Fsqd
_refine_ls_weighting_details 'calc w=1/[\s^2^(Fo^2^)+(0.0675P)^2^] where P=(Fo^2^+2Fc^2^)/3'
_refine_ls_weighting_scheme calc
_refine_ls_wR_factor_gt 0.1485
_refine_ls_wR_factor_ref 0.1817
_reflns_number_gt 7242
_reflns_number_total 11446
_reflns_threshold_expression I>2\s(I)
_cod_data_source_file sj2046.cif
_cod_data_source_block I
_cod_original_cell_volume 5167(2)
_cod_original_sg_symbol_H-M 'P 21/n'
_cod_database_code 2209009
_cod_database_fobs_code 2209009

loop_
_symmetry_equiv_pos_as_xyz
'x, y, z'
'-x+1/2, y+1/2, -z+1/2'
'-x, -y, -z'
'x-1/2, -y-1/2, z-1/2'

loop_
_atom_site_type_symbol
_atom_site_label
_atom_site_fract_x
_atom_site_fract_y
_atom_site_fract_z
_atom_site_U_iso_or_equiv
_atom_site_adp_type
_atom_site_calc_flag
_atom_site_refinement_flags
_atom_site_occupancy
_atom_site_disorder_assembly
_atom_site_disorder_group
Ru Ru1 0.36918(2) 0.50617(3) 0.171098(15) 0.01901(13) Uani d . 1 . .
P P1 0.32812(8) 0.37481(10) 0.10134(5) 0.0211(3) Uani d . 1 . .
Cl Cl1 0.47712(7) 0.39284(10) 0.22311(5) 0.0265(3) Uani d . 1 . .
Cl Cl2 0.27927(7) 0.42665(10) 0.22731(5) 0.0256(3) Uani d . 1 . .
C C2 0.2228(3) 0.3553(4) 0.0628(2) 0.0270(12) Uani d . 1 . .
C C3 0.1913(3) 0.4082(5) 0.0123(2) 0.0380(15) Uani d . 1 . .
H H3A 0.2243 0.4539 -0.0030 0.046 Uiso calc R 1 . .
C C4 0.1105(4) 0.3943(6) -0.0164(3) 0.0537(19) Uani d . 1 . .
H H4A 0.0886 0.4314 -0.0509 0.064 Uiso calc R 1 . .
C C5 0.0624(4) 0.3262(6) 0.0055(3) 0.0532(18) Uani d . 1 . .
H H5A 0.0082 0.3153 -0.0146 0.064 Uiso calc R 1 . .
C C6 0.0934(4) 0.2750(5) 0.0563(3) 0.0445(16) Uani d . 1 . .
H H6A 0.0601 0.2301 0.0718 0.053 Uiso calc R 1 . .
C C7 0.1730(3) 0.2882(4) 0.0850(2) 0.0320(13) Uani d . 1 . .
H H7A 0.1941 0.2518 0.1199 0.038 Uiso calc R 1 . .
C C8 0.3514(3) 0.2407(4) 0.1229(2) 0.0250(11) Uani d . 1 . .
C C9 0.3583(3) 0.1696(4) 0.0792(2) 0.0339(13) Uani d . 1 . .
H H9A 0.3559 0.1921 0.0406 0.041 Uiso calc R 1 . .
C C10 0.3685(4) 0.0670(5) 0.0926(3) 0.0412(15) Uani d . 1 . .
H H10A 0.3736 0.0201 0.0631 0.049 Uiso calc R 1 . .
C C11 0.3712(4) 0.0324(4) 0.1482(3) 0.0371(14) Uani d . 1 . .
H H11A 0.3776 -0.0379 0.1568 0.045 Uiso calc R 1 . .
C C12 0.3644(3) 0.1023(4) 0.1919(2) 0.0329(13) Uani d . 1 . .
H H12A 0.3661 0.0792 0.2304 0.039 Uiso calc R 1 . .
C C13 0.3552(3) 0.2056(4) 0.1788(2) 0.0262(12) Uani d . 1 . .
H H13A 0.3515 0.2525 0.2087 0.031 Uiso calc R 1 . .
C C14 0.3798(3) 0.3932(4) 0.04075(19) 0.0261(12) Uani d . 1 . .
H H14A 0.4295 0.3518 0.0478 0.031 Uiso calc R 1 . .
H H14B 0.3442 0.3705 0.0038 0.031 Uiso calc R 1 . .
C C15 0.4012(3) 0.5055(4) 0.0360(2) 0.0240(11) Uani d . 1 . .
H H15A 0.3518 0.5441 0.0188 0.029 Uiso calc R 1 . .
H H15B 0.4388 0.5123 0.0098 0.029 Uiso calc R 1 . .
P P16 0.44846(8) 0.55994(10) 0.10830(5) 0.0210(3) Uani d . 1 . .
C C17 0.4639(3) 0.6930(4) 0.0878(2) 0.0246(11) Uani d . 1 . .
C C18 0.4605(3) 0.7224(4) 0.0300(2) 0.0323(13) Uani d . 1 . .
H H18A 0.4414 0.6754 -0.0005 0.039 Uiso calc R 1 . .
C C19 0.4845(4) 0.8187(5) 0.0162(2) 0.0399(15) Uani d . 1 . .
H H19A 0.4806 0.8371 -0.0233 0.048 Uiso calc R 1 . .
C C20 0.5142(4) 0.8880(5) 0.0605(2) 0.0409(15) Uani d . 1 . .
H H20A 0.5323 0.9529 0.0516 0.049 Uiso calc R 1 . .
C C21 0.5169(4) 0.8607(4) 0.1178(2) 0.0356(14) Uani d . 1 . .
H H21A 0.5354 0.9083 0.1481 0.043 Uiso calc R 1 . .
C C22 0.4929(3) 0.7655(4) 0.1311(2) 0.0292(12) Uani d . 1 . .
H H22A 0.4961 0.7485 0.1707 0.035 Uiso calc R 1 . .
C C23 0.5541(3) 0.5169(4) 0.11597(19) 0.0249(12) Uani d . 1 . .
C C24 0.6173(3) 0.5843(4) 0.1139(2) 0.0274(12) Uani d . 1 . .
H H24A 0.6068 0.6552 0.1120 0.033 Uiso calc R 1 . .
C C25 0.6950(3) 0.5506(5) 0.1143(2) 0.0325(13) Uani d . 1 . .
H H25A 0.7364 0.5983 0.1134 0.039 Uiso calc R 1 . .
C C26 0.7119(4) 0.4474(5) 0.1161(2) 0.0372(14) Uani d . 1 . .
H H26A 0.7643 0.4240 0.1154 0.045 Uiso calc R 1 . .
C C27 0.6508(3) 0.3787(5) 0.1190(2) 0.0348(14) Uani d . 1 . .
H H27A 0.6622 0.3081 0.1205 0.042 Uiso calc R 1 . .
C C28 0.5741(3) 0.4112(4) 0.1197(2) 0.0293(12) Uani d . 1 . .
H H28A 0.5340 0.3627 0.1228 0.035 Uiso calc R 1 . .
P P31 0.40949(8) 0.60849(11) 0.25642(5) 0.0221(3) Uani d . 1 . .
C C32 0.4174(3) 0.5471(4) 0.32734(19) 0.0268(12) Uani d . 1 . .
C C33 0.4908(4) 0.5087(5) 0.3582(2) 0.0392(15) Uani d . 1 . .
H H33A 0.5379 0.5159 0.3434 0.047 Uiso calc R 1 . .
C C34 0.4942(4) 0.4590(5) 0.4118(2) 0.0521(18) Uani d . 1 . .
H H34A 0.5442 0.4317 0.4323 0.063 Uiso calc R 1 . .
C C35 0.4275(4) 0.4487(5) 0.4352(3) 0.0496(18) Uani d . 1 . .
H H35A 0.4311 0.4148 0.4713 0.060 Uiso calc R 1 . .
C C36 0.3563(4) 0.4883(5) 0.4054(2) 0.0415(15) Uani d . 1 . .
H H36A 0.3101 0.4835 0.4215 0.050 Uiso calc R 1 . .
C C37 0.3497(4) 0.5357(4) 0.3518(2) 0.0334(13) Uani d . 1 . .
H H37A 0.2989 0.5608 0.3314 0.040 Uiso calc R 1 . .
C C38 0.5045(3) 0.6794(4) 0.2689(2) 0.0278(12) Uani d . 1 . .
C C39 0.5118(4) 0.7811(5) 0.2875(2) 0.0381(14) Uani d . 1 . .
H H39A 0.4667 0.8148 0.2962 0.046 Uiso calc R 1 . .
C C40 0.5842(4) 0.8331(5) 0.2932(3) 0.0516(18) Uani d . 1 . .
H H40A 0.5878 0.9022 0.3048 0.062 Uiso calc R 1 . .
C C41 0.6510(4) 0.7842(6) 0.2820(3) 0.0522(19) Uani d . 1 . .
H H41A 0.7004 0.8197 0.2862 0.063 Uiso calc R 1 . .
C C42 0.6455(4) 0.6827(5) 0.2645(2) 0.0417(16) Uani d . 1 . .
H H42A 0.6914 0.6491 0.2570 0.050 Uiso calc R 1 . .
C C43 0.5732(3) 0.6308(5) 0.2581(2) 0.0336(13) Uani d . 1 . .
H H43A 0.5700 0.5617 0.2462 0.040 Uiso calc R 1 . .
C C44 0.3321(3) 0.7066(4) 0.2518(2) 0.0267(12) Uani d . 1 . .
H H44A 0.2834 0.6778 0.2619 0.032 Uiso calc R 1 . .
H H44B 0.3524 0.7627 0.2791 0.032 Uiso calc R 1 . .
C C45 0.3122(3) 0.7460(4) 0.18863(19) 0.0255(12) Uani d . 1 . .
H H45A 0.3609 0.7747 0.1786 0.031 Uiso calc R 1 . .
H H45B 0.2706 0.7997 0.1839 0.031 Uiso calc R 1 . .
P P46 0.27461(8) 0.63683(10) 0.14103(5) 0.0216(3) Uani d . 1 . .
C C47 0.1708(3) 0.6241(4) 0.15143(19) 0.0244(11) Uani d . 1 . .
C C48 0.1304(3) 0.5302(4) 0.1407(2) 0.0258(12) Uani d . 1 . .
H H48A 0.1585 0.4719 0.1322 0.031 Uiso calc R 1 . .
C C49 0.0501(3) 0.5224(4) 0.1424(2) 0.0312(13) Uani d . 1 . .
H H49A 0.0234 0.4591 0.1342 0.037 Uiso calc R 1 . .
C C50 0.0079(3) 0.6060(5) 0.1558(2) 0.0376(14) Uani d . 1 . .
H H50A -0.0470 0.5993 0.1574 0.045 Uiso calc R 1 . .
C C51 0.0466(3) 0.6997(5) 0.1670(2) 0.0352(14) Uani d . 1 . .
H H51A 0.0183 0.7570 0.1765 0.042 Uiso calc R 1 . .
C C52 0.1268(3) 0.7085(4) 0.1641(2) 0.0305(13) Uani d . 1 . .
H H52A 0.1526 0.7727 0.1708 0.037 Uiso calc R 1 . .
C C53 0.2472(3) 0.6981(4) 0.0678(2) 0.0253(12) Uani d . 1 . .
C C54 0.2844(3) 0.7845(4) 0.0532(2) 0.0327(13) Uani d . 1 . .
H H54A 0.3276 0.8140 0.0809 0.039 Uiso calc R 1 . .
C C55 0.2588(4) 0.8294(5) -0.0021(2) 0.0430(16) Uani d . 1 . .
H H55A 0.2845 0.8892 -0.0113 0.052 Uiso calc R 1 . .
C C56 0.1973(4) 0.7874(5) -0.0429(3) 0.0460(17) Uani d . 1 . .
H H56A 0.1810 0.8168 -0.0805 0.055 Uiso calc R 1 . .
C C57 0.1593(4) 0.7015(5) -0.0285(2) 0.0466(17) Uani d . 1 . .
H H57A 0.1161 0.6725 -0.0564 0.056 Uiso calc R 1 . .
C C58 0.1830(3) 0.6570(5) 0.0259(2) 0.0353(14) Uani d . 1 . .
H H58A 0.1557 0.5985 0.0349 0.042 Uiso calc R 1 . .
C C61 0.9226(5) 0.6535(6) 0.2881(3) 0.069(2) Uani d . 1 . .
H H61A 0.9744 0.6250 0.2831 0.083 Uiso calc R 1 . .
H H61B 0.9250 0.7282 0.2842 0.083 Uiso calc R 1 . .
Cl Cl3 0.90924(17) 0.62320(17) 0.35642(9) 0.0951(8) Uani d . 1 . .
Cl Cl4 0.84392(12) 0.6054(2) 0.23400(9) 0.0910(8) Uani d . 1 . .
C C62A 0.7653(8) 0.3532(15) 0.3482(5) 0.075(5) Uani d PDU 0.552(8) A 1
H H62A 0.8090 0.4004 0.3444 0.090 Uiso calc PR 0.552(8) A 1
H H62B 0.7814 0.2842 0.3387 0.090 Uiso calc PR 0.552(8) A 1
Cl Cl5A 0.6785(3) 0.3871(4) 0.2989(2) 0.091(2) Uani d PDU 0.552(8) A 1
Cl Cl6A 0.7548(5) 0.3549(9) 0.4195(3) 0.176(4) Uani d PDU 0.552(8) A 1
C C62B 0.678(2) 0.356(2) 0.3500(11) 0.191(16) Uani d PDU 0.448(8) A 2
H H62C 0.6219 0.3807 0.3385 0.230 Uiso calc PR 0.448(8) A 2
H H62D 0.6860 0.3037 0.3217 0.230 Uiso calc PR 0.448(8) A 2
Cl Cl5B 0.7425(9) 0.4536(15) 0.3495(8) 0.314(11) Uani d PDU 0.448(8) A 2
Cl Cl6B 0.6953(9) 0.3064(10) 0.4166(5) 0.199(6) Uani d PDU 0.448(8) A 2

loop_
_atom_site_aniso_label
_atom_site_aniso_U_11
_atom_site_aniso_U_22
_atom_site_aniso_U_33
_atom_site_aniso_U_12
_atom_site_aniso_U_13
_atom_site_aniso_U_23
Ru1 0.0188(2) 0.0195(2) 0.0192(2) 0.00052(17) 0.00520(15) 0.00045(16)
P1 0.0202(7) 0.0222(8) 0.0204(6) 0.0003(6) 0.0035(5) 0.0003(5)
Cl1 0.0248(7) 0.0246(7) 0.0293(6) 0.0026(5) 0.0047(5) 0.0040(5)
Cl2 0.0250(7) 0.0259(7) 0.0276(6) -0.0026(5) 0.0096(5) 0.0024(5)
C2 0.028(3) 0.025(3) 0.027(3) 0.001(2) 0.004(2) -0.010(2)
C3 0.028(3) 0.051(4) 0.032(3) 0.001(3) 0.001(2) 0.001(3)
C4 0.034(4) 0.074(6) 0.044(4) -0.007(4) -0.010(3) 0.009(3)
C5 0.023(4) 0.067(5) 0.062(4) -0.007(3) -0.007(3) -0.007(4)
C6 0.025(3) 0.043(4) 0.065(4) -0.011(3) 0.011(3) -0.007(3)
C7 0.026(3) 0.027(3) 0.040(3) -0.003(2) 0.002(2) -0.001(2)
C8 0.019(3) 0.022(3) 0.032(3) -0.002(2) 0.003(2) -0.007(2)
C9 0.044(4) 0.024(3) 0.035(3) 0.005(3) 0.012(2) 0.002(2)
C10 0.047(4) 0.026(4) 0.053(4) -0.001(3) 0.017(3) -0.012(3)
C11 0.041(4) 0.020(3) 0.051(4) 0.004(3) 0.011(3) 0.006(3)
C12 0.029(3) 0.032(3) 0.035(3) 0.000(3) 0.001(2) 0.008(3)
C13 0.023(3) 0.022(3) 0.031(3) -0.004(2) 0.003(2) -0.002(2)
C14 0.029(3) 0.031(3) 0.019(2) -0.003(2) 0.008(2) -0.003(2)
C15 0.024(3) 0.025(3) 0.024(2) -0.002(2) 0.008(2) 0.001(2)
P16 0.0220(7) 0.0208(8) 0.0210(6) 0.0005(6) 0.0064(5) 0.0003(5)
C17 0.024(3) 0.021(3) 0.031(3) 0.005(2) 0.009(2) -0.003(2)
C18 0.039(4) 0.030(3) 0.032(3) 0.002(3) 0.016(2) -0.002(2)
C19 0.051(4) 0.036(4) 0.037(3) 0.007(3) 0.018(3) 0.010(3)
C20 0.059(4) 0.022(3) 0.047(4) 0.000(3) 0.024(3) 0.010(3)
C21 0.043(4) 0.026(3) 0.041(3) -0.002(3) 0.015(3) -0.008(3)
C22 0.031(3) 0.027(3) 0.033(3) -0.001(2) 0.014(2) 0.004(2)
C23 0.029(3) 0.028(3) 0.020(2) -0.002(2) 0.008(2) -0.002(2)
C24 0.023(3) 0.030(3) 0.029(3) 0.000(2) 0.004(2) -0.001(2)
C25 0.024(3) 0.041(4) 0.031(3) -0.004(3) 0.004(2) 0.002(3)
C26 0.029(3) 0.049(4) 0.035(3) 0.011(3) 0.010(2) 0.007(3)
C27 0.038(4) 0.033(4) 0.035(3) 0.014(3) 0.011(2) 0.009(3)
C28 0.028(3) 0.033(3) 0.026(3) 0.002(3) 0.005(2) 0.004(2)
P31 0.0209(7) 0.0246(8) 0.0216(6) 0.0000(6) 0.0063(5) -0.0010(5)
C32 0.032(3) 0.027(3) 0.021(2) 0.000(2) 0.006(2) -0.001(2)
C33 0.032(3) 0.051(4) 0.032(3) 0.003(3) 0.001(2) 0.004(3)
C34 0.054(5) 0.060(5) 0.036(3) 0.012(4) -0.005(3) 0.019(3)
C35 0.068(5) 0.049(5) 0.034(3) 0.000(4) 0.017(3) 0.008(3)
C36 0.058(4) 0.035(4) 0.036(3) -0.003(3) 0.021(3) -0.002(3)
C37 0.039(4) 0.032(3) 0.030(3) -0.005(3) 0.010(2) 0.004(2)
C38 0.029(3) 0.031(3) 0.022(3) -0.004(2) 0.004(2) -0.001(2)
C39 0.034(4) 0.040(4) 0.040(3) -0.011(3) 0.009(3) -0.010(3)
C40 0.047(4) 0.044(4) 0.066(4) -0.023(3) 0.019(3) -0.016(3)
C41 0.034(4) 0.073(6) 0.052(4) -0.030(4) 0.013(3) -0.019(4)
C42 0.023(3) 0.057(5) 0.046(3) -0.010(3) 0.009(3) -0.010(3)
C43 0.030(3) 0.040(4) 0.030(3) -0.001(3) 0.005(2) -0.002(3)
C44 0.025(3) 0.027(3) 0.029(3) 0.002(2) 0.010(2) -0.005(2)
C45 0.026(3) 0.021(3) 0.029(3) 0.002(2) 0.007(2) 0.005(2)
P46 0.0208(7) 0.0216(8) 0.0228(6) 0.0023(6) 0.0061(5) 0.0012(5)
C47 0.023(3) 0.029(3) 0.022(2) 0.002(2) 0.005(2) 0.002(2)
C48 0.025(3) 0.028(3) 0.024(3) 0.004(2) 0.006(2) 0.002(2)
C49 0.023(3) 0.036(4) 0.032(3) -0.001(3) 0.001(2) -0.003(2)
C50 0.023(3) 0.053(4) 0.037(3) 0.002(3) 0.007(2) -0.003(3)
C51 0.025(3) 0.042(4) 0.039(3) 0.007(3) 0.009(2) -0.008(3)
C52 0.023(3) 0.032(3) 0.036(3) 0.007(2) 0.005(2) -0.002(2)
C53 0.027(3) 0.022(3) 0.028(3) 0.008(2) 0.010(2) 0.003(2)
C54 0.031(3) 0.035(4) 0.032(3) 0.005(3) 0.008(2) 0.002(2)
C55 0.049(4) 0.042(4) 0.041(3) 0.012(3) 0.017(3) 0.020(3)
C56 0.042(4) 0.061(5) 0.036(3) 0.018(3) 0.010(3) 0.013(3)
C57 0.045(4) 0.062(5) 0.030(3) 0.003(3) 0.003(3) 0.001(3)
C58 0.030(3) 0.045(4) 0.029(3) -0.008(3) 0.004(2) -0.003(3)
C61 0.051(5) 0.073(6) 0.075(5) -0.009(4) -0.004(4) -0.010(4)
Cl3 0.151(2) 0.0539(14) 0.0672(13) 0.0325(14) -0.0026(13) -0.0025(10)
Cl4 0.0424(12) 0.156(3) 0.0767(13) -0.0028(13) 0.0180(9) -0.0398(14)
C62A 0.041(9) 0.069(12) 0.117(13) 0.025(8) 0.021(8) 0.010(10)
Cl5A 0.076(3) 0.085(4) 0.098(3) 0.022(3) -0.008(2) -0.003(2)
Cl6A 0.128(7) 0.306(12) 0.082(4) 0.008(7) 0.001(4) 0.036(5)
C62B 0.16(3) 0.17(3) 0.22(4) -0.04(3) 0.00(3) 0.08(3)
Cl5B 0.211(14) 0.31(2) 0.38(2) -0.103(14) -0.015(13) 0.164(17)
Cl6B 0.204(13) 0.192(12) 0.233(11) 0.067(9) 0.118(10) 0.111(9)

loop_
_atom_type_symbol
_atom_type_description
_atom_type_scat_dispersion_real
_atom_type_scat_dispersion_imag
_atom_type_scat_source
C C 0.0033 0.0016 'International Tables Vol C Tables 4.2.6.8 and 6.1.1.4'
H H 0.0000 0.0000 'International Tables Vol C Tables 4.2.6.8 and 6.1.1.4'
P P 0.1023 0.0942 'International Tables Vol C Tables 4.2.6.8 and 6.1.1.4'
Cl Cl 0.1484 0.1585 'International Tables Vol C Tables 4.2.6.8 and 6.1.1.4'
Ru Ru -1.2594 0.8363 'International Tables Vol C Tables 4.2.6.8 and 6.1.1.4'

loop_
_geom_angle_atom_site_label_1
_geom_angle_atom_site_label_2
_geom_angle_atom_site_label_3
_geom_angle
_geom_angle_publ_flag
P1 Ru1 Cl1 88.48(5) y
P1 Ru1 Cl2 86.63(5) y
P1 Ru1 P16 84.50(5) y
P1 Ru1 P31 167.19(5) y
P1 Ru1 P46 104.41(5) y
Cl1 Ru1 Cl2 87.71(4) y
Cl1 Ru1 P16 91.46(5) y
Cl1 Ru1 P31 83.26(5) y
Cl1 Ru1 P46 166.84(4) y
Cl2 Ru1 P16 171.11(5) y
Cl2 Ru1 P31 83.28(5) y
Cl2 Ru1 P46 90.35(5) y
P16 Ru1 P31 105.41(5) y
P16 Ru1 P46 92.42(5) y
P31 Ru1 P46 83.58(5) y
Ru1 P1 C2 123.04(17) ?
Ru1 P1 C8 119.43(16) ?
Ru1 P1 C14 108.67(17) ?
C2 P1 C8 97.3(2) ?
C2 P1 C14 102.6(2) ?
C8 P1 C14 103.0(2) ?
P1 C2 C3 120.2(4) ?
P1 C2 C7 120.5(4) ?
C3 C2 C7 119.3(5) ?
C2 C3 H3A 120.0 ?
C2 C3 C4 120.0(6) ?
H3A C3 C4 120.0 ?
C3 C4 H4A 120.0 ?
C3 C4 C5 120.1(6) ?
H4A C4 C5 120.0 ?
C4 C5 H5A 120.1 ?
C4 C5 C6 119.8(6) ?
H5A C5 C6 120.1 ?
C5 C6 H6A 119.7 ?
C5 C6 C7 120.5(6) ?
H6A C6 C7 119.7 ?
C2 C7 C6 120.2(5) ?
C2 C7 H7A 119.9 ?
C6 C7 H7A 119.9 ?
P1 C8 C9 118.6(4) ?
P1 C8 C13 122.6(4) ?
C9 C8 C13 118.5(5) ?
C8 C9 H9A 119.8 ?
C8 C9 C10 120.3(5) ?
H9A C9 C10 119.8 ?
C9 C10 H10A 119.6 ?
C9 C10 C11 120.9(5) ?
H10A C10 C11 119.6 ?
C10 C11 H11A 120.3 ?
C10 C11 C12 119.3(5) ?
H11A C11 C12 120.3 ?
C11 C12 H12A 120.0 ?
C11 C12 C13 120.0(5) ?
H12A C12 C13 120.0 ?
C8 C13 C12 121.0(5) ?
C8 C13 H13A 119.5 ?
C12 C13 H13A 119.5 ?
P1 C14 H14A 109.6 ?
P1 C14 H14B 109.6 ?
P1 C14 C15 110.2(3) ?
H14A C14 H14B 108.1 ?
H14A C14 C15 109.6 ?
H14B C14 C15 109.6 ?
C14 C15 H15A 109.3 ?
C14 C15 H15B 109.3 ?
C14 C15 P16 111.5(3) ?
H15A C15 H15B 108.0 ?
H15A C15 P16 109.3 ?
H15B C15 P16 109.3 ?
Ru1 P16 C15 105.83(16) ?
Ru1 P16 C17 126.18(16) ?
Ru1 P16 C23 122.28(16) ?
C15 P16 C17 100.6(2) ?
C15 P16 C23 100.4(2) ?
C17 P16 C23 97.1(2) ?
P16 C17 C18 122.4(4) ?
P16 C17 C22 120.1(4) ?
C18 C17 C22 116.6(5) ?
C17 C18 H18A 119.1 ?
C17 C18 C19 121.8(5) ?
H18A C18 C19 119.1 ?
C18 C19 H19A 120.1 ?
C18 C19 C20 119.8(5) ?
H19A C19 C20 120.1 ?
C19 C20 H20A 120.4 ?
C19 C20 C21 119.2(5) ?
H20A C20 C21 120.4 ?
C20 C21 H21A 119.6 ?
C20 C21 C22 120.7(5) ?
H21A C21 C22 119.6 ?
C17 C22 C21 121.8(5) ?
C17 C22 H22A 119.1 ?
C21 C22 H22A 119.1 ?
P16 C23 C24 122.5(4) ?
P16 C23 C28 121.0(4) ?
C24 C23 C28 116.3(5) ?
C23 C24 H24A 118.9 ?
C23 C24 C25 122.1(5) ?
H24A C24 C25 118.9 ?
C24 C25 H25A 119.9 ?
C24 C25 C26 120.2(5) ?
H25A C25 C26 119.9 ?
C25 C26 H26A 120.5 ?
C25 C26 C27 119.1(5) ?
H26A C26 C27 120.5 ?
C26 C27 H27A 119.3 ?
C26 C27 C28 121.4(6) ?
H27A C27 C28 119.3 ?
C23 C28 C27 120.9(5) ?
C23 C28 H28A 119.6 ?
C27 C28 H28A 119.6 ?
Ru1 P31 C32 117.82(18) ?
Ru1 P31 C38 119.88(17) ?
Ru1 P31 C44 106.35(17) ?
C32 P31 C38 101.4(2) ?
C32 P31 C44 105.6(2) ?
C38 P31 C44 104.3(3) ?
P31 C32 C33 120.6(4) ?
P31 C32 C37 121.4(4) ?
C33 C32 C37 118.0(5) ?
C32 C33 H33A 120.4 ?
C32 C33 C34 119.1(6) ?
H33A C33 C34 120.4 ?
C33 C34 H34A 118.9 ?
C33 C34 C35 122.2(6) ?
H34A C34 C35 118.9 ?
C34 C35 H35A 120.8 ?
C34 C35 C36 118.4(6) ?
H35A C35 C36 120.8 ?
C35 C36 H36A 119.3 ?
C35 C36 C37 121.4(6) ?
H36A C36 C37 119.3 ?
C32 C37 C36 120.9(5) ?
C32 C37 H37A 119.5 ?
C36 C37 H37A 119.5 ?
P31 C38 C39 123.3(4) ?
P31 C38 C43 118.6(4) ?
C39 C38 C43 118.1(5) ?
C38 C39 H39A 119.5 ?
C38 C39 C40 120.9(6) ?
H39A C39 C40 119.5 ?
C39 C40 H40A 119.9 ?
C39 C40 C41 120.2(7) ?
H40A C40 C41 119.9 ?
C40 C41 H41A 120.0 ?
C40 C41 C42 119.9(6) ?
H41A C41 C42 120.0 ?
C41 C42 H42A 119.9 ?
C41 C42 C43 120.2(6) ?
H42A C42 C43 119.9 ?
C38 C43 C42 120.7(6) ?
C38 C43 H43A 119.7 ?
C42 C43 H43A 119.7 ?
P31 C44 H44A 110.3 ?
P31 C44 H44B 110.3 ?
P31 C44 C45 107.1(3) ?
H44A C44 H44B 108.6 ?
H44A C44 C45 110.3 ?
H44B C44 C45 110.3 ?
C44 C45 H45A 110.3 ?
C44 C45 H45B 110.3 ?
C44 C45 P46 107.2(3) ?
H45A C45 H45B 108.5 ?
H45A C45 P46 110.3 ?
H45B C45 P46 110.3 ?
Ru1 P46 C45 105.43(17) ?
Ru1 P46 C47 120.29(17) ?
Ru1 P46 C53 127.25(16) ?
C45 P46 C47 101.6(2) ?
C45 P46 C53 101.9(2) ?
C47 P46 C53 96.6(2) ?
P46 C47 C48 119.9(4) ?
P46 C47 C52 121.8(4) ?
C48 C47 C52 118.0(5) ?
C47 C48 H48A 119.8 ?
C47 C48 C49 120.4(5) ?
H48A C48 C49 119.8 ?
C48 C49 H49A 119.5 ?
C48 C49 C50 121.0(5) ?
H49A C49 C50 119.5 ?
C49 C50 H50A 120.1 ?
C49 C50 C51 119.8(5) ?
H50A C50 C51 120.1 ?
C50 C51 H51A 120.3 ?
C50 C51 C52 119.5(5) ?
H51A C51 C52 120.3 ?
C47 C52 C51 121.4(5) ?
C47 C52 H52A 119.3 ?
C51 C52 H52A 119.3 ?
P46 C53 C54 123.5(4) ?
P46 C53 C58 118.4(4) ?
C54 C53 C58 118.0(5) ?
C53 C54 H54A 119.6 ?
C53 C54 C55 120.7(5) ?
H54A C54 C55 119.6 ?
C54 C55 H55A 119.7 ?
C54 C55 C56 120.6(6) ?
H55A C55 C56 119.7 ?
C55 C56 H56A 120.5 ?
C55 C56 C57 119.0(5) ?
H56A C56 C57 120.5 ?
C56 C57 H57A 119.4 ?
C56 C57 C58 121.2(6) ?
H57A C57 C58 119.4 ?
C53 C58 C57 120.4(6) ?
C53 C58 H58A 119.8 ?
C57 C58 H58A 119.8 ?
H61A C61 H61B 108.1 ?
H61A C61 Cl3 109.5 ?
H61A C61 Cl4 109.5 ?
H61B C61 Cl3 109.5 ?
H61B C61 Cl4 109.5 ?
Cl3 C61 Cl4 110.9(4) ?
H62A C62A H62B 107.8 ?
H62A C62A Cl5A 109.0 ?
H62A C62A Cl6A 109.0 ?
H62B C62A Cl5A 109.0 ?
H62B C62A Cl6A 109.0 ?
Cl5A C62A Cl6A 113.0(8) ?
H62C C62B H62D 108.3 ?
H62C C62B Cl5B 109.8 ?
H62C C62B Cl6B 109.8 ?
H62D C62B Cl5B 109.8 ?
H62D C62B Cl6B 109.8 ?
Cl5B C62B Cl6B 109.2(16) ?

loop_
_geom_bond_atom_site_label_1
_geom_bond_atom_site_label_2
_geom_bond_distance
_geom_bond_publ_flag
Ru1 P1 2.3825(14) y
Ru1 Cl1 2.4710(14) y
Ru1 Cl2 2.4752(13) y
Ru1 P16 2.3301(14) y
Ru1 P31 2.3915(14) y
Ru1 P46 2.3568(14) y
P1 C2 1.839(5) ?
P1 C8 1.857(5) ?
P1 C14 1.857(5) ?
C2 C3 1.380(7) ?
C2 C7 1.407(7) ?
C3 H3A 0.9500 ?
C3 C4 1.404(8) ?
C4 H4A 0.9500 ?
C4 C5 1.393(9) ?
C5 H5A 0.9500 ?
C5 C6 1.372(9) ?
C6 H6A 0.9500 ?
C6 C7 1.385(8) ?
C7 H7A 0.9500 ?
C8 C9 1.417(7) ?
C8 C13 1.386(7) ?
C9 H9A 0.9500 ?
C9 C10 1.391(8) ?
C10 H10A 0.9500 ?
C10 C11 1.378(8) ?
C11 H11A 0.9500 ?
C11 C12 1.408(8) ?
C12 H12A 0.9500 ?
C12 C13 1.398(7) ?
C13 H13A 0.9500 ?
C14 H14A 0.9900 ?
C14 H14B 0.9900 ?
C14 C15 1.535(7) ?
C15 H15A 0.9900 ?
C15 H15B 0.9900 ?
C15 P16 1.858(5) ?
P16 C17 1.854(5) ?
P16 C23 1.858(5) ?
C17 C18 1.407(7) ?
C17 C22 1.405(7) ?
C18 H18A 0.9500 ?
C18 C19 1.394(8) ?
C19 H19A 0.9500 ?
C19 C20 1.394(8) ?
C20 H20A 0.9500 ?
C20 C21 1.389(7) ?
C21 H21A 0.9500 ?
C21 C22 1.378(7) ?
C22 H22A 0.9500 ?
C23 C24 1.408(7) ?
C23 C28 1.432(7) ?
C24 H24A 0.9500 ?
C24 C25 1.394(7) ?
C25 H25A 0.9500 ?
C25 C26 1.389(8) ?
C26 H26A 0.9500 ?
C26 C27 1.393(8) ?
C27 H27A 0.9500 ?
C27 C28 1.381(7) ?
C28 H28A 0.9500 ?
P31 C32 1.836(5) ?
P31 C38 1.836(6) ?
P31 C44 1.833(5) ?
C32 C33 1.394(7) ?
C32 C37 1.409(7) ?
C33 H33A 0.9500 ?
C33 C34 1.413(8) ?
C34 H34A 0.9500 ?
C34 C35 1.380(9) ?
C35 H35A 0.9500 ?
C35 C36 1.364(9) ?
C36 H36A 0.9500 ?
C36 C37 1.392(7) ?
C37 H37A 0.9500 ?
C38 C39 1.407(8) ?
C38 C43 1.409(7) ?
C39 H39A 0.9500 ?
C39 C40 1.391(8) ?
C40 H40A 0.9500 ?
C40 C41 1.385(9) ?
C41 H41A 0.9500 ?
C41 C42 1.397(9) ?
C42 H42A 0.9500 ?
C42 C43 1.389(8) ?
C43 H43A 0.9500 ?
C44 H44A 0.9900 ?
C44 H44B 0.9900 ?
C44 C45 1.541(6) ?
C45 H45A 0.9900 ?
C45 H45B 0.9900 ?
C45 P46 1.848(5) ?
P46 C47 1.850(5) ?
P46 C53 1.869(5) ?
C47 C48 1.412(7) ?
C47 C52 1.412(7) ?
C48 H48A 0.9500 ?
C48 C49 1.382(7) ?
C49 H49A 0.9500 ?
C49 C50 1.391(8) ?
C50 H50A 0.9500 ?
C50 C51 1.398(8) ?
C51 H51A 0.9500 ?
C51 C52 1.390(7) ?
C52 H52A 0.9500 ?
C53 C54 1.384(7) ?
C53 C58 1.407(7) ?
C54 H54A 0.9500 ?
C54 C55 1.410(7) ?
C55 H55A 0.9500 ?
C55 C56 1.369(9) ?
C56 H56A 0.9500 ?
C56 C57 1.385(9) ?
C57 H57A 0.9500 ?
C57 C58 1.384(8) ?
C58 H58A 0.9500 ?
C61 H61A 0.9900 ?
C61 H61B 0.9900 ?
C61 Cl3 1.724(8) ?
C61 Cl4 1.749(7) ?
C62A H62A 0.9900 ?
C62A H62B 0.9900 ?
C62A Cl5A 1.722(11) ?
C62A Cl6A 1.732(12) ?
C62B H62C 0.9900 ?
C62B H62D 0.9900 ?
C62B Cl5B 1.692(16) ?
C62B Cl6B 1.668(17) ?

loop_
_geom_torsion_atom_site_label_1
_geom_torsion_atom_site_label_2
_geom_torsion_atom_site_label_3
_geom_torsion_atom_site_label_4
_geom_torsion
Cl1 Ru1 P1 C2 148.0(2)
Cl1 Ru1 P1 C8 25.22(19)
Cl1 Ru1 P1 C14 -92.43(19)
Cl2 Ru1 P1 C2 60.2(2)
Cl2 Ru1 P1 C8 -62.58(19)
Cl2 Ru1 P1 C14 179.77(19)
P16 Ru1 P1 C2 -120.4(2)
P16 Ru1 P1 C8 116.83(19)
P16 Ru1 P1 C14 -0.81(19)
P31 Ru1 P1 C2 98.2(3)
P31 Ru1 P1 C8 -24.5(3)
P31 Ru1 P1 C14 -142.2(3)
P46 Ru1 P1 C2 -29.3(2)
P46 Ru1 P1 C8 -152.08(19)
P46 Ru1 P1 C14 90.28(19)
Ru1 P1 C2 C3 86.2(4)
Ru1 P1 C2 C7 -92.4(4)
C8 P1 C2 C3 -141.4(4)
C8 P1 C2 C7 40.0(5)
C14 P1 C2 C3 -36.3(5)
C14 P1 C2 C7 145.1(4)
P1 C2 C3 C4 -178.9(5)
C7 C2 C3 C4 -0.3(9)
C2 C3 C4 C5 -0.9(10)
C3 C4 C5 C6 1.9(11)
C4 C5 C6 C7 -1.8(10)
C5 C6 C7 C2 0.7(9)
P1 C2 C7 C6 179.0(4)
C3 C2 C7 C6 0.4(8)
Ru1 P1 C8 C9 -154.2(4)
Ru1 P1 C8 C13 31.8(5)
C2 P1 C8 C9 71.1(4)
C2 P1 C8 C13 -102.9(4)
C14 P1 C8 C9 -33.6(5)
C14 P1 C8 C13 152.4(4)
P1 C8 C9 C10 -174.2(5)
C13 C8 C9 C10 0.0(8)
C8 C9 C10 C11 0.8(9)
C9 C10 C11 C12 -0.7(9)
C10 C11 C12 C13 -0.1(8)
P1 C8 C13 C12 173.1(4)
C9 C8 C13 C12 -0.9(8)
C11 C12 C13 C8 0.9(8)
Ru1 P1 C14 C15 -26.1(4)
C2 P1 C14 C15 105.5(4)
C8 P1 C14 C15 -153.8(3)
P1 C14 C15 P16 46.7(4)
C14 C15 P16 Ru1 -46.0(4)
C14 C15 P16 C17 -178.7(4)
C14 C15 P16 C23 82.0(4)
P1 Ru1 P16 C15 22.09(18)
P1 Ru1 P16 C17 138.4(2)
P1 Ru1 P16 C23 -91.6(2)
P31 Ru1 P16 C15 -166.16(17)
P31 Ru1 P16 C17 -49.8(2)
P31 Ru1 P16 C23 80.1(2)
P46 Ru1 P16 C15 -82.15(18)
P46 Ru1 P16 C17 34.2(2)
P46 Ru1 P16 C23 164.1(2)
Ru1 P16 C17 C18 -135.0(4)
Ru1 P16 C17 C22 55.8(5)
C15 P16 C17 C18 -16.2(5)
C15 P16 C17 C22 174.6(4)
C23 P16 C17 C18 85.8(4)
C23 P16 C17 C22 -83.4(4)
P16 C17 C18 C19 -169.8(4)
C22 C17 C18 C19 -0.2(8)
C17 C18 C19 C20 1.3(8)
C18 C19 C20 C21 -2.1(9)
C19 C20 C21 C22 2.0(9)
C20 C21 C22 C17 -0.9(8)
P16 C17 C22 C21 169.8(4)
C18 C17 C22 C21 0.0(8)
Ru1 P16 C23 C24 -133.1(3)
Ru1 P16 C23 C28 52.0(4)
C15 P16 C23 C24 110.5(4)
C15 P16 C23 C28 -64.4(4)
C17 P16 C23 C24 8.4(4)
C17 P16 C23 C28 -166.6(4)
P16 C23 C24 C25 -174.0(4)
C28 C23 C24 C25 1.1(7)
C23 C24 C25 C26 0.9(7)
C24 C25 C26 C27 -1.7(7)
C25 C26 C27 C28 0.4(7)
C26 C27 C28 C23 1.8(7)
P16 C23 C28 C27 172.8(4)
C24 C23 C28 C27 -2.4(6)
P1 Ru1 P31 C32 -0.4(3)
P1 Ru1 P31 C38 123.7(3)
P1 Ru1 P31 C44 -118.6(3)
Cl1 Ru1 P31 C32 -50.6(2)
Cl1 Ru1 P31 C38 73.5(2)
Cl1 Ru1 P31 C44 -168.77(18)
Cl2 Ru1 P31 C32 37.9(2)
Cl2 Ru1 P31 C38 161.9(2)
Cl2 Ru1 P31 C44 -80.29(18)
P16 Ru1 P31 C32 -140.3(2)
P16 Ru1 P31 C38 -16.2(2)
P16 Ru1 P31 C44 101.57(18)
P46 Ru1 P31 C32 129.0(2)
P46 Ru1 P31 C38 -106.9(2)
P46 Ru1 P31 C44 10.83(18)
Ru1 P31 C32 C33 93.8(5)
Ru1 P31 C32 C37 -85.0(5)
C38 P31 C32 C33 -39.1(5)
C38 P31 C32 C37 142.1(5)
C44 P31 C32 C33 -147.6(5)
C44 P31 C32 C37 33.5(5)
P31 C32 C33 C34 -177.9(5)
C37 C32 C33 C34 1.0(8)
C32 C33 C34 C35 -1.2(10)
C33 C34 C35 C36 -0.1(10)
C34 C35 C36 C37 1.7(10)
C35 C36 C37 C32 -2.0(9)
P31 C32 C37 C36 179.5(4)
C33 C32 C37 C36 0.6(8)
Ru1 P31 C38 C39 135.2(4)
Ru1 P31 C38 C43 -43.1(4)
C32 P31 C38 C39 -93.2(5)
C32 P31 C38 C43 88.5(4)
C44 P31 C38 C39 16.4(5)
C44 P31 C38 C43 -161.9(4)
P31 C38 C39 C40 -176.4(4)
C43 C38 C39 C40 1.9(8)
C38 C39 C40 C41 -1.6(9)
C39 C40 C41 C42 0.4(10)
C40 C41 C42 C43 0.3(9)
C41 C42 C43 C38 0.1(8)
P31 C38 C43 C42 177.2(4)
C39 C38 C43 C42 -1.2(7)
Ru1 P31 C44 C45 -43.5(4)
C32 P31 C44 C45 -169.4(3)
C38 P31 C44 C45 84.2(4)
P31 C44 C45 P46 60.2(4)
C44 C45 P46 Ru1 -49.1(3)
C44 C45 P46 C47 77.1(4)
C44 C45 P46 C53 176.5(3)
P1 Ru1 P46 C45 -172.98(16)
P1 Ru1 P46 C47 73.26(18)
P1 Ru1 P46 C53 -54.4(2)
Cl1 Ru1 P46 C45 19.0(3)
Cl1 Ru1 P46 C47 -94.8(3)
Cl1 Ru1 P46 C53 137.5(3)
Cl2 Ru1 P46 C45 100.41(17)
Cl2 Ru1 P46 C47 -13.35(18)
Cl2 Ru1 P46 C53 -141.0(2)
P16 Ru1 P46 C45 -88.04(17)
P16 Ru1 P46 C47 158.20(18)
P16 Ru1 P46 C53 30.5(2)
P31 Ru1 P46 C45 17.21(17)
P31 Ru1 P46 C47 -96.55(18)
P31 Ru1 P46 C53 135.8(2)
Ru1 P46 C47 C48 -40.9(4)
Ru1 P46 C47 C52 145.8(3)
C45 P46 C47 C48 -156.7(4)
C45 P46 C47 C52 30.0(4)
C53 P46 C47 C48 99.7(4)
C53 P46 C47 C52 -73.6(4)
P46 C47 C48 C49 -173.2(4)
C52 C47 C48 C49 0.3(7)
C47 C48 C49 C50 -1.3(7)
C48 C49 C50 C51 0.9(8)
C49 C50 C51 C52 0.5(8)
C50 C51 C52 C47 -1.5(7)
P46 C47 C52 C51 174.5(4)
C48 C47 C52 C51 1.1(7)
Ru1 P46 C53 C54 -91.9(5)
Ru1 P46 C53 C58 91.1(4)
C45 P46 C53 C54 28.2(5)
C45 P46 C53 C58 -148.8(4)
C47 P46 C53 C54 131.6(5)
C47 P46 C53 C58 -45.4(5)
P46 C53 C54 C55 -177.5(4)
C58 C53 C54 C55 -0.5(8)
C53 C54 C55 C56 -0.8(9)
C54 C55 C56 C57 1.5(9)
C55 C56 C57 C58 -0.8(9)
C56 C57 C58 C53 -0.6(9)
P46 C53 C58 C57 178.4(4)
C54 C53 C58 C57 1.2(8)
